data_1514816
loop_
_publ_author_name
'Gietter, Amber A. S.'
'Pupillo, Rachel C.'
'Yap, Glenn P. A.'
'Beebe, Thomas P.'
'Rosenthal, Joel'
'Watson, Donald A.'

_publ_section_title
;
 On-surface cross-coupling methods for the construction of modified
 electrode assemblies with tailored morphologies
;
_journal_issue 1
_journal_name_full 'Chemical Science'
_journal_page_first 437
_journal_paper_doi 10.1039/c2sc21413j
_journal_volume 4
_journal_year 2013
_chemical_formula_sum 'C24 H18 Fe'
_chemical_formula_weight 362.23
_chemical_name_systematic
;
?
;
_space_group_IT_number 14
_symmetry_cell_setting monoclinic
_symmetry_space_group_name_Hall '-P 2ybc'
_symmetry_space_group_name_H-M 'P 1 21/c 1'
_atom_sites_solution_hydrogens geom
_atom_sites_solution_primary direct
_atom_sites_solution_secondary difmap
_audit_creation_method SHELXL-97
_cell_angle_alpha 90.00
_cell_angle_beta 92.968(3)
_cell_angle_gamma 90.00
_cell_formula_units_Z 4
_cell_length_a 21.166(4)
_cell_length_b 9.9360(17)
_cell_length_c 8.1878(14)
_cell_measurement_reflns_used 1795
_cell_measurement_temperature 200(2)
_cell_measurement_theta_max 21.74
_cell_measurement_theta_min 2.26
_cell_volume 1719.6(5)
_computing_cell_refinement 'Bruker SAINT'
_computing_data_collection 'Bruker APEX2'
_computing_data_reduction 'Bruker SAINT'
_computing_molecular_graphics 'Bruker SHELXTL'
_computing_publication_material 'Bruker SHELXTL'
_computing_structure_refinement 'SHELXL-97 (Sheldrick, 2008)'
_computing_structure_solution 'SHELXS-97 (Sheldrick, 2008)'
_diffrn_ambient_temperature 200(2)
_diffrn_detector_area_resol_mean 8.33
_diffrn_measured_fraction_theta_full 0.999
_diffrn_measured_fraction_theta_max 0.998
_diffrn_measurement_device_type 'Bruker AXS APEX diffractometer'
_diffrn_measurement_method '\f and \w scans'
_diffrn_radiation_monochromator graphite
_diffrn_radiation_source 'fine-focus sealed tube'
_diffrn_radiation_type MoK\a
_diffrn_radiation_wavelength 0.71073
_diffrn_reflns_av_R_equivalents 0.0709
_diffrn_reflns_av_sigmaI/netI 0.0543
_diffrn_reflns_limit_h_max 27
_diffrn_reflns_limit_h_min -27
_diffrn_reflns_limit_k_max 12
_diffrn_reflns_limit_k_min -12
_diffrn_reflns_limit_l_max 10
_diffrn_reflns_limit_l_min -10
_diffrn_reflns_number 20821
_diffrn_reflns_theta_full 25.00
_diffrn_reflns_theta_max 27.56
_diffrn_reflns_theta_min 1.93
_exptl_absorpt_coefficient_mu 0.879
_exptl_absorpt_correction_T_max 0.9516
_exptl_absorpt_correction_T_min 0.8255
_exptl_absorpt_correction_type multi-scan
_exptl_absorpt_process_details 'APEX2 (Bruker, 2007)'
_exptl_crystal_colour orange
_exptl_crystal_density_diffrn 1.399
_exptl_crystal_density_method 'not measured'
_exptl_crystal_description plate
_exptl_crystal_F_000 752
_exptl_crystal_size_max 0.23
_exptl_crystal_size_mid 0.16
_exptl_crystal_size_min 0.06
_refine_diff_density_max 0.289
_refine_diff_density_min -0.342
_refine_diff_density_rms 0.060
_refine_ls_extinction_method none
_refine_ls_goodness_of_fit_ref 1.043
_refine_ls_hydrogen_treatment constr
_refine_ls_matrix_type full
_refine_ls_number_parameters 226
_refine_ls_number_reflns 3965
_refine_ls_number_restraints 0
_refine_ls_restrained_S_all 1.043
_refine_ls_R_factor_all 0.0718
_refine_ls_R_factor_gt 0.0409
_refine_ls_shift/su_max 0.002
_refine_ls_shift/su_mean 0.000
_refine_ls_structure_factor_coef Fsqd
_refine_ls_weighting_details 'calc w=1/[\s^2^(Fo^2^)+(0.0333P)^2^+0.2522P] where P=(Fo^2^+2Fc^2^)/3'
_refine_ls_weighting_scheme calc
_refine_ls_wR_factor_gt 0.0813
_refine_ls_wR_factor_ref 0.0941
_reflns_number_gt 2740
_reflns_number_total 3965
_reflns_threshold_expression >2sigma(I)
_cod_data_source_file c2sc21413j.txt
_cod_data_source_block donw029a
_cod_depositor_comments
;
The following automatic conversions were performed:

'_symmetry_cell_setting' value 'Monoclinic' changed to 'monoclinic'
according to
/usr/data/users/saulius/automatic-downloads/retrospective/RSC/lib/dictionaries/cif_core.dic
dictionary named 'cif_core.dic' version 2.4.2 from 2011-04-26.

Automatic conversion script
Id: cif_fix_values 2281 2013-09-26 08:29:07Z andrius 
;
_cod_original_sg_symbol_H-M P2(1)/c
_cod_database_code 1514816

loop_
_symmetry_equiv_pos_as_xyz
'x, y, z'
'-x, y+1/2, -z+1/2'
'-x, -y, -z'
'x, -y-1/2, z-1/2'

loop_
_atom_site_label
_atom_site_type_symbol
_atom_site_fract_x
_atom_site_fract_y
_atom_site_fract_z
_atom_site_U_iso_or_equiv
_atom_site_adp_type
_atom_site_occupancy
_atom_site_symmetry_multiplicity
_atom_site_calc_flag
_atom_site_refinement_flags
Fe Fe 0.385787(16) 0.51339(3) 1.29687(4) 0.03046(12) Uani 1 1 d .
C1 C 0.39915(15) 0.4645(3) 1.5372(3) 0.0494(7) Uani 1 1 d .
H1 H 0.4199 0.5187 1.6191 0.059 Uiso 1 1 calc R
C2 C 0.42783(14) 0.3684(3) 1.4394(4) 0.0514(8) Uani 1 1 d .
H2 H 0.4715 0.3459 1.4439 0.062 Uiso 1 1 calc R
C3 C 0.38121(15) 0.3118(3) 1.3346(4) 0.0519(8) Uani 1 1 d .
H3 H 0.3877 0.2440 1.2553 0.062 Uiso 1 1 calc R
C4 C 0.32281(14) 0.3719(3) 1.3660(3) 0.0499(7) Uani 1 1 d .
H4 H 0.2831 0.3525 1.3119 0.060 Uiso 1 1 calc R
C5 C 0.33427(14) 0.4661(3) 1.4923(4) 0.0492(7) Uani 1 1 d .
H5 H 0.3034 0.5213 1.5393 0.059 Uiso 1 1 calc R
C6 C 0.36572(12) 0.7076(2) 1.2301(3) 0.0348(6) Uani 1 1 d .
H6 H 0.3404 0.7692 1.2867 0.042 Uiso 1 1 calc R
C7 C 0.43185(12) 0.6902(2) 1.2565(3) 0.0389(6) Uani 1 1 d .
H7 H 0.4584 0.7379 1.3335 0.047 Uiso 1 1 calc R
C8 C 0.45131(12) 0.5897(3) 1.1487(3) 0.0384(6) Uani 1 1 d .
H8 H 0.4934 0.5581 1.1402 0.046 Uiso 1 1 calc R
C9 C 0.39726(11) 0.5438(2) 1.0549(3) 0.0348(6) Uani 1 1 d .
H9 H 0.3970 0.4760 0.9731 0.042 Uiso 1 1 calc R
C10 C 0.34334(11) 0.6172(2) 1.1044(3) 0.0310(5) Uani 1 1 d .
C11 C 0.27778(11) 0.6047(2) 1.0375(3) 0.0305(5) Uani 1 1 d .
C12 C 0.23287(11) 0.7027(2) 1.0686(3) 0.0372(6) Uani 1 1 d .
H12 H 0.2443 0.7756 1.1392 0.045 Uiso 1 1 calc R
C13 C 0.17212(12) 0.6961(2) 0.9988(3) 0.0406(6) Uani 1 1 d .
H13 H 0.1425 0.7645 1.0217 0.049 Uiso 1 1 calc R
C14 C 0.15382(12) 0.5907(3) 0.8958(3) 0.0383(6) Uani 1 1 d .
C15 C 0.19822(12) 0.4910(3) 0.8664(3) 0.0445(6) Uani 1 1 d .
H15 H 0.1864 0.4170 0.7979 0.053 Uiso 1 1 calc R
C16 C 0.25860(12) 0.4983(2) 0.9349(3) 0.0404(6) Uani 1 1 d .
H16 H 0.2881 0.4295 0.9121 0.049 Uiso 1 1 calc R
C17 C 0.09063(13) 0.5868(3) 0.8197(3) 0.0435(7) Uani 1 1 d .
C18 C 0.03869(13) 0.5881(3) 0.7572(3) 0.0440(7) Uani 1 1 d .
C19 C -0.03992(13) 0.6934(3) 0.5681(3) 0.0490(7) Uani 1 1 d .
H19 H -0.0081 0.7527 0.5331 0.059 Uiso 1 1 calc R
C20 C -0.10119(13) 0.7053(3) 0.5032(4) 0.0570(8) Uani 1 1 d .
H20 H -0.1113 0.7722 0.4231 0.068 Uiso 1 1 calc R
C21 C -0.14770(13) 0.6207(3) 0.5543(3) 0.0494(7) Uani 1 1 d .
H21 H -0.1900 0.6304 0.5111 0.059 Uiso 1 1 calc R
C22 C -0.13317(13) 0.5229(3) 0.6672(4) 0.0502(7) Uani 1 1 d .
H22 H -0.1653 0.4642 0.7015 0.060 Uiso 1 1 calc R
C23 C -0.07175(13) 0.5090(3) 0.7318(4) 0.0490(7) Uani 1 1 d .
H23 H -0.0618 0.4401 0.8093 0.059 Uiso 1 1 calc R
C24 C -0.02459(12) 0.5958(2) 0.6834(3) 0.0380(6) Uani 1 1 d .

loop_
_atom_site_aniso_label
_atom_site_aniso_U_11
_atom_site_aniso_U_22
_atom_site_aniso_U_33
_atom_site_aniso_U_23
_atom_site_aniso_U_13
_atom_site_aniso_U_12
Fe 0.0302(2) 0.03014(19) 0.0311(2) 0.00168(15) 0.00204(14) 0.00180(15)
C1 0.070(2) 0.0425(16) 0.0348(16) 0.0090(12) -0.0041(15) -0.0075(14)
C2 0.0445(17) 0.0470(16) 0.063(2) 0.0198(15) 0.0057(15) 0.0109(13)
C3 0.081(2) 0.0270(14) 0.0489(18) -0.0007(12) 0.0150(17) -0.0007(14)
C4 0.0471(18) 0.0491(17) 0.0533(19) 0.0135(14) 0.0001(14) -0.0132(13)
C5 0.059(2) 0.0431(16) 0.0480(18) 0.0130(13) 0.0220(15) 0.0091(13)
C6 0.0409(15) 0.0272(12) 0.0361(14) 0.0014(10) -0.0012(12) 0.0013(10)
C7 0.0397(16) 0.0384(14) 0.0376(15) 0.0071(11) -0.0064(12) -0.0095(11)
C8 0.0276(14) 0.0486(16) 0.0391(15) 0.0069(12) 0.0033(11) 0.0000(11)
C9 0.0317(14) 0.0421(14) 0.0310(14) -0.0005(11) 0.0048(11) -0.0001(10)
C10 0.0329(14) 0.0306(12) 0.0297(13) 0.0035(10) 0.0025(10) 0.0025(10)
C11 0.0301(13) 0.0337(13) 0.0277(13) 0.0035(10) 0.0019(10) 0.0005(10)
C12 0.0346(15) 0.0341(13) 0.0430(16) -0.0003(11) 0.0038(12) -0.0012(11)
C13 0.0332(15) 0.0383(14) 0.0508(17) 0.0053(12) 0.0069(13) 0.0059(11)
C14 0.0302(14) 0.0478(16) 0.0368(15) 0.0091(12) 0.0018(11) -0.0005(11)
C15 0.0387(15) 0.0504(16) 0.0436(16) -0.0095(13) -0.0048(12) -0.0006(12)
C16 0.0356(14) 0.0416(15) 0.0438(15) -0.0050(12) -0.0009(12) 0.0071(11)
C17 0.0343(16) 0.0532(17) 0.0427(17) 0.0064(13) 0.0006(13) 0.0034(12)
C18 0.0369(16) 0.0508(17) 0.0442(17) 0.0019(13) 0.0004(13) 0.0021(12)
C19 0.0393(17) 0.0570(18) 0.0505(18) 0.0131(14) 0.0007(14) -0.0089(13)
C20 0.0403(18) 0.075(2) 0.055(2) 0.0219(16) -0.0078(15) -0.0030(15)
C21 0.0298(15) 0.076(2) 0.0412(17) -0.0031(15) -0.0063(13) -0.0041(14)
C22 0.0357(16) 0.0581(18) 0.0571(19) -0.0012(14) 0.0042(14) -0.0124(13)
C23 0.0428(17) 0.0512(17) 0.0529(18) 0.0094(13) 0.0008(14) -0.0017(13)
C24 0.0320(15) 0.0433(15) 0.0387(15) -0.0061(11) 0.0009(12) 0.0009(11)

loop_
_atom_type_symbol
_atom_type_description
_atom_type_scat_dispersion_real
_atom_type_scat_dispersion_imag
_atom_type_scat_source
C C 0.0033 0.0016 'International Tables Vol C Tables 4.2.6.8 and 6.1.1.4'
H H 0.0000 0.0000 'International Tables Vol C Tables 4.2.6.8 and 6.1.1.4'
Fe Fe 0.3463 0.8444 'International Tables Vol C Tables 4.2.6.8 and 6.1.1.4'

loop_
_geom_angle_atom_site_label_1
_geom_angle_atom_site_label_2
_geom_angle_atom_site_label_3
_geom_angle
C2 Fe C3 40.12(11)
C2 Fe C9 126.54(11)
C3 Fe C9 107.72(11)
C2 Fe C1 40.43(11)
C3 Fe C1 67.79(11)
C9 Fe C1 164.22(11)
C2 Fe C5 67.74(11)
C3 Fe C5 67.73(11)
C9 Fe C5 153.68(12)
C1 Fe C5 40.33(12)
C2 Fe C8 108.37(11)
C3 Fe C8 119.85(11)
C9 Fe C8 40.87(10)
C1 Fe C8 126.95(12)
C5 Fe C8 164.31(12)
C2 Fe C4 67.94(12)
C3 Fe C4 40.52(11)
C9 Fe C4 119.12(11)
C1 Fe C4 68.06(12)
C5 Fe C4 40.38(11)
C8 Fe C4 153.93(11)
C2 Fe C7 120.27(11)
C3 Fe C7 154.09(11)
C9 Fe C7 68.42(10)
C1 Fe C7 108.57(11)
C5 Fe C7 127.19(11)
C8 Fe C7 40.37(10)
C4 Fe C7 164.19(11)
C2 Fe C6 154.48(12)
C3 Fe C6 164.00(12)
C9 Fe C6 68.42(10)
C1 Fe C6 120.09(11)
C5 Fe C6 108.40(10)
C8 Fe C6 68.12(10)
C4 Fe C6 126.56(11)
C7 Fe C6 40.53(9)
C2 Fe C10 163.71(11)
C3 Fe C10 126.19(11)
C9 Fe C10 41.01(9)
C1 Fe C10 153.84(11)
C5 Fe C10 119.24(11)
C8 Fe C10 68.88(10)
C4 Fe C10 107.06(11)
C7 Fe C10 68.74(10)
C6 Fe C10 40.82(9)
C2 C1 C5 107.7(3)
C2 C1 Fe 69.70(16)
C5 C1 Fe 70.03(16)
C2 C1 H1 126.1
C5 C1 H1 126.1
Fe C1 H1 125.7
C3 C2 C1 108.2(3)
C3 C2 Fe 69.94(16)
C1 C2 Fe 69.87(15)
C3 C2 H2 125.9
C1 C2 H2 125.9
Fe C2 H2 125.9
C2 C3 C4 108.5(3)
C2 C3 Fe 69.95(15)
C4 C3 Fe 70.03(15)
C2 C3 H3 125.8
C4 C3 H3 125.8
Fe C3 H3 125.8
C5 C4 C3 107.3(3)
C5 C4 Fe 69.82(15)
C3 C4 Fe 69.46(15)
C5 C4 H4 126.4
C3 C4 H4 126.4
Fe C4 H4 125.9
C4 C5 C1 108.3(3)
C4 C5 Fe 69.80(15)
C1 C5 Fe 69.64(16)
C4 C5 H5 125.8
C1 C5 H5 125.8
Fe C5 H5 126.3
C7 C6 C10 108.8(2)
C7 C6 Fe 69.74(13)
C10 C6 Fe 69.88(13)
C7 C6 H6 125.6
C10 C6 H6 125.6
Fe C6 H6 126.3
C8 C7 C6 108.1(2)
C8 C7 Fe 69.51(14)
C6 C7 Fe 69.73(13)
C8 C7 H7 126.0
C6 C7 H7 126.0
Fe C7 H7 126.4
C7 C8 C9 108.3(2)
C7 C8 Fe 70.13(14)
C9 C8 Fe 69.40(14)
C7 C8 H8 125.9
C9 C8 H8 125.9
Fe C8 H8 126.2
C8 C9 C10 108.4(2)
C8 C9 Fe 69.74(14)
C10 C9 Fe 70.25(13)
C8 C9 H9 125.8
C10 C9 H9 125.8
Fe C9 H9 125.8
C9 C10 C6 106.5(2)
C9 C10 C11 127.1(2)
C6 C10 C11 126.3(2)
C9 C10 Fe 68.74(13)
C6 C10 Fe 69.30(13)
C11 C10 Fe 127.66(16)
C12 C11 C16 117.3(2)
C12 C11 C10 120.8(2)
C16 C11 C10 121.8(2)
C13 C12 C11 121.4(2)
C13 C12 H12 119.3
C11 C12 H12 119.3
C12 C13 C14 120.8(2)
C12 C13 H13 119.6
C14 C13 H13 119.6
C13 C14 C15 118.1(2)
C13 C14 C17 120.3(2)
C15 C14 C17 121.5(2)
C16 C15 C14 120.9(2)
C16 C15 H15 119.5
C14 C15 H15 119.5
C15 C16 C11 121.4(2)
C15 C16 H16 119.3
C11 C16 H16 119.3
C18 C17 C14 177.9(3)
C17 C18 C24 177.5(3)
C20 C19 C24 120.4(3)
C20 C19 H19 119.8
C24 C19 H19 119.8
C21 C20 C19 120.2(3)
C21 C20 H20 119.9
C19 C20 H20 119.9
C22 C21 C20 120.1(3)
C22 C21 H21 120.0
C20 C21 H21 120.0
C21 C22 C23 120.3(3)
C21 C22 H22 119.9
C23 C22 H22 119.9
C22 C23 C24 120.1(3)
C22 C23 H23 119.9
C24 C23 H23 119.9
C19 C24 C23 118.9(2)
C19 C24 C18 120.3(2)
C23 C24 C18 120.8(2)

loop_
_geom_bond_atom_site_label_1
_geom_bond_atom_site_label_2
_geom_bond_distance
Fe C2 2.030(3)
Fe C3 2.030(3)
Fe C9 2.031(2)
Fe C1 2.033(3)
Fe C5 2.038(3)
Fe C8 2.036(2)
Fe C4 2.038(3)
Fe C7 2.044(2)
Fe C6 2.044(2)
Fe C10 2.051(2)
C1 C2 1.404(4)
C1 C5 1.403(4)
C1 H1 0.9500
C2 C3 1.393(4)
C2 H2 0.9500
C3 C4 1.408(4)
C3 H3 0.9500
C4 C5 1.407(4)
C4 H4 0.9500
C5 H5 0.9500
C6 C7 1.416(3)
C6 C10 1.428(3)
C6 H6 0.9500
C7 C8 1.408(3)
C7 H7 0.9500
C8 C9 1.420(3)
C8 H8 0.9500
C9 C10 1.430(3)
C9 H9 0.9500
C10 C11 1.470(3)
C11 C12 1.393(3)
C11 C16 1.398(3)
C12 C13 1.381(3)
C12 H12 0.9500
C13 C14 1.387(3)
C13 H13 0.9500
C14 C15 1.395(3)
C14 C17 1.446(4)
C15 C16 1.371(4)
C15 H15 0.9500
C16 H16 0.9500
C17 C18 1.189(3)
C18 C24 1.442(4)
C19 C20 1.381(4)
C19 C24 1.380(3)
C19 H19 0.9500
C20 C21 1.376(4)
C20 H20 0.9500
C21 C22 1.365(4)
C21 H21 0.9500
C22 C23 1.385(4)
C22 H22 0.9500
C23 C24 1.392(4)
C23 H23 0.9500

loop_
_geom_torsion_atom_site_label_1
_geom_torsion_atom_site_label_2
_geom_torsion_atom_site_label_3
_geom_torsion_atom_site_label_4
_geom_torsion
C3 Fe C1 C2 37.40(17)
C9 Fe C1 C2 -39.0(5)
C5 Fe C1 C2 118.7(2)
C8 Fe C1 C2 -74.1(2)
C4 Fe C1 C2 81.28(19)
C7 Fe C1 C2 -115.20(18)
C6 Fe C1 C2 -158.14(16)
C10 Fe C1 C2 165.4(2)
C2 Fe C1 C5 -118.7(2)
C3 Fe C1 C5 -81.29(18)
C9 Fe C1 C5 -157.7(3)
C8 Fe C1 C5 167.26(16)
C4 Fe C1 C5 -37.41(16)
C7 Fe C1 C5 126.12(16)
C6 Fe C1 C5 83.17(18)
C10 Fe C1 C5 46.7(3)
C5 C1 C2 C3 0.3(3)
Fe C1 C2 C3 -59.65(19)
C5 C1 C2 Fe 59.96(18)
C9 Fe C2 C3 -73.1(2)
C1 Fe C2 C3 119.2(3)
C5 Fe C2 C3 81.39(19)
C8 Fe C2 C3 -114.83(18)
C4 Fe C2 C3 37.63(17)
C7 Fe C2 C3 -157.46(16)
C6 Fe C2 C3 167.6(2)
C10 Fe C2 C3 -37.4(4)
C3 Fe C2 C1 -119.2(3)
C9 Fe C2 C1 167.71(16)
C5 Fe C2 C1 -37.84(17)
C8 Fe C2 C1 125.94(18)
C4 Fe C2 C1 -81.61(19)
C7 Fe C2 C1 83.3(2)
C6 Fe C2 C1 48.4(3)
C10 Fe C2 C1 -156.6(3)
C1 C2 C3 C4 0.0(3)
Fe C2 C3 C4 -59.65(18)
C1 C2 C3 Fe 59.61(19)
C9 Fe C3 C2 126.21(17)
C1 Fe C3 C2 -37.68(17)
C5 Fe C3 C2 -81.42(19)
C8 Fe C3 C2 83.26(19)
C4 Fe C3 C2 -119.4(2)
C7 Fe C3 C2 49.3(3)
C6 Fe C3 C2 -160.4(3)
C10 Fe C3 C2 167.82(16)
C2 Fe C3 C4 119.4(2)
C9 Fe C3 C4 -114.36(17)
C1 Fe C3 C4 81.75(18)
C5 Fe C3 C4 38.02(17)
C8 Fe C3 C4 -157.30(16)
C7 Fe C3 C4 168.7(2)
C6 Fe C3 C4 -41.0(5)
C10 Fe C3 C4 -72.7(2)
C2 C3 C4 C5 -0.2(3)
Fe C3 C4 C5 -59.84(18)
C2 C3 C4 Fe 59.60(19)
C2 Fe C4 C5 81.13(19)
C3 Fe C4 C5 118.4(2)
C9 Fe C4 C5 -158.24(16)
C1 Fe C4 C5 37.36(17)
C8 Fe C4 C5 168.0(2)
C7 Fe C4 C5 -43.3(5)
C6 Fe C4 C5 -74.6(2)
C10 Fe C4 C5 -115.34(17)
C2 Fe C4 C3 -37.27(17)
C9 Fe C4 C3 83.37(19)
C1 Fe C4 C3 -81.03(18)
C5 Fe C4 C3 -118.4(2)
C8 Fe C4 C3 49.6(3)
C7 Fe C4 C3 -161.7(4)
C6 Fe C4 C3 166.99(16)
C10 Fe C4 C3 126.27(17)
C3 C4 C5 C1 0.4(3)
Fe C4 C5 C1 -59.18(18)
C3 C4 C5 Fe 59.62(18)
C2 C1 C5 C4 -0.5(3)
Fe C1 C5 C4 59.29(18)
C2 C1 C5 Fe -59.75(18)
C2 Fe C5 C4 -81.64(19)
C3 Fe C5 C4 -38.14(17)
C9 Fe C5 C4 46.9(3)
C1 Fe C5 C4 -119.6(2)
C8 Fe C5 C4 -160.2(3)
C7 Fe C5 C4 166.44(16)
C6 Fe C5 C4 125.30(17)
C10 Fe C5 C4 81.99(18)
C2 Fe C5 C1 37.93(16)
C3 Fe C5 C1 81.44(18)
C9 Fe C5 C1 166.5(2)
C8 Fe C5 C1 -40.7(4)
C4 Fe C5 C1 119.6(2)
C7 Fe C5 C1 -73.99(19)
C6 Fe C5 C1 -115.13(16)
C10 Fe C5 C1 -158.43(15)
C2 Fe C6 C7 49.5(3)
C3 Fe C6 C7 -160.5(4)
C9 Fe C6 C7 -81.60(15)
C1 Fe C6 C7 83.60(18)
C5 Fe C6 C7 126.24(16)
C8 Fe C6 C7 -37.45(14)
C4 Fe C6 C7 167.41(16)
C10 Fe C6 C7 -120.0(2)
C2 Fe C6 C10 169.5(2)
C3 Fe C6 C10 -40.5(4)
C9 Fe C6 C10 38.43(14)
C1 Fe C6 C10 -156.36(15)
C5 Fe C6 C10 -113.73(16)
C8 Fe C6 C10 82.58(15)
C4 Fe C6 C10 -72.56(18)
C7 Fe C6 C10 120.0(2)
C10 C6 C7 C8 0.0(3)
Fe C6 C7 C8 59.14(17)
C10 C6 C7 Fe -59.15(16)
C2 Fe C7 C8 82.91(18)
C3 Fe C7 C8 48.5(3)
C9 Fe C7 C8 -37.78(14)
C1 Fe C7 C8 125.72(16)
C5 Fe C7 C8 166.73(16)
C4 Fe C7 C8 -159.4(4)
C6 Fe C7 C8 -119.4(2)
C10 Fe C7 C8 -81.99(15)
C2 Fe C7 C6 -157.70(15)
C3 Fe C7 C6 167.9(2)
C9 Fe C7 C6 81.60(15)
C1 Fe C7 C6 -114.90(16)
C5 Fe C7 C6 -73.88(19)
C8 Fe C7 C6 119.4(2)
C4 Fe C7 C6 -40.0(4)
C10 Fe C7 C6 37.39(14)
C6 C7 C8 C9 -0.2(3)
Fe C7 C8 C9 59.12(17)
C6 C7 C8 Fe -59.28(16)
C2 Fe C8 C7 -115.44(17)
C3 Fe C8 C7 -157.84(16)
C9 Fe C8 C7 119.5(2)
C1 Fe C8 C7 -74.37(19)
C5 Fe C8 C7 -42.5(4)
C4 Fe C8 C7 167.4(2)
C6 Fe C8 C7 37.60(14)
C10 Fe C8 C7 81.62(15)
C2 Fe C8 C9 125.11(16)
C3 Fe C8 C9 82.71(18)
C1 Fe C8 C9 166.18(15)
C5 Fe C8 C9 -162.0(3)
C4 Fe C8 C9 47.9(3)
C7 Fe C8 C9 -119.5(2)
C6 Fe C8 C9 -81.85(15)
C10 Fe C8 C9 -37.83(14)
C7 C8 C9 C10 0.3(3)
Fe C8 C9 C10 59.84(16)
C7 C8 C9 Fe -59.58(17)
C2 Fe C9 C8 -75.10(19)
C3 Fe C9 C8 -115.42(16)
C1 Fe C9 C8 -44.6(4)
C5 Fe C9 C8 169.1(2)
C4 Fe C9 C8 -158.07(16)
C7 Fe C9 C8 37.34(14)
C6 Fe C9 C8 81.07(16)
C10 Fe C9 C8 119.3(2)
C2 Fe C9 C10 165.57(15)
C3 Fe C9 C10 125.25(15)
C1 Fe C9 C10 -163.9(3)
C5 Fe C9 C10 49.8(3)
C8 Fe C9 C10 -119.3(2)
C4 Fe C9 C10 82.60(17)
C7 Fe C9 C10 -81.99(15)
C6 Fe C9 C10 -38.26(14)
C8 C9 C10 C6 -0.3(3)
Fe C9 C10 C6 59.26(16)
C8 C9 C10 C11 178.6(2)
Fe C9 C10 C11 -121.8(2)
C8 C9 C10 Fe -59.53(17)
C7 C6 C10 C9 0.2(3)
Fe C6 C10 C9 -58.90(16)
C7 C6 C10 C11 -178.7(2)
Fe C6 C10 C11 122.2(2)
C7 C6 C10 Fe 59.07(16)
C2 Fe C10 C9 -45.5(4)
C3 Fe C10 C9 -74.55(18)
C1 Fe C10 C9 170.2(2)
C5 Fe C10 C9 -157.17(15)
C8 Fe C10 C9 37.70(14)
C4 Fe C10 C9 -115.01(16)
C7 Fe C10 C9 81.13(15)
C6 Fe C10 C9 118.3(2)
C2 Fe C10 C6 -163.8(3)
C3 Fe C10 C6 167.19(15)
C9 Fe C10 C6 -118.3(2)
C1 Fe C10 C6 51.9(3)
C5 Fe C10 C6 84.56(17)
C8 Fe C10 C6 -80.57(15)
C4 Fe C10 C6 126.72(15)
C7 Fe C10 C6 -37.14(14)
C2 Fe C10 C11 75.6(4)
C3 Fe C10 C11 46.6(3)
C9 Fe C10 C11 121.2(3)
C1 Fe C10 C11 -68.7(3)
C5 Fe C10 C11 -36.0(2)
C8 Fe C10 C11 158.8(2)
C4 Fe C10 C11 6.1(2)
C7 Fe C10 C11 -157.7(2)
C6 Fe C10 C11 -120.6(3)
C9 C10 C11 C12 -164.7(2)
C6 C10 C11 C12 14.0(4)
Fe C10 C11 C12 104.8(2)
C9 C10 C11 C16 12.4(4)
C6 C10 C11 C16 -168.9(2)
Fe C10 C11 C16 -78.2(3)
C16 C11 C12 C13 -0.9(4)
C10 C11 C12 C13 176.2(2)
C11 C12 C13 C14 0.3(4)
C12 C13 C14 C15 0.8(4)
C12 C13 C14 C17 -178.2(2)
C13 C14 C15 C16 -1.2(4)
C17 C14 C15 C16 177.7(2)
C14 C15 C16 C11 0.6(4)
C12 C11 C16 C15 0.5(4)
C10 C11 C16 C15 -176.6(2)
C13 C14 C17 C18 30(8)
C15 C14 C17 C18 -149(8)
C14 C17 C18 C24 -16(13)
C24 C19 C20 C21 0.7(5)
C19 C20 C21 C22 -1.3(5)
C20 C21 C22 C23 0.6(4)
C21 C22 C23 C24 0.7(4)
C20 C19 C24 C23 0.6(4)
C20 C19 C24 C18 -176.8(3)
C22 C23 C24 C19 -1.3(4)
C22 C23 C24 C18 176.1(3)
C17 C18 C24 C19 55(7)
C17 C18 C24 C23 -123(7)
